data_2227862
loop_
_publ_author_name
'Attar Gharamaleki, Jafar'
'Derikvand, Zohreh'
'Stoeckli-Evans, Helen'

_publ_section_title
;
 Acridinium 3-carboxypyrazine-2-carboxylate
;
_journal_coeditor_code OM2349
_journal_issue 9
_journal_name_full 'Acta Crystallographica Section E'
_journal_page_first o2231
_journal_paper_doi 10.1107/S1600536810030588
_journal_volume 66
_journal_year 2010
_chemical_formula_iupac 'C13 H10 N +, C6 H3 N2 O4 -'
_chemical_formula_moiety 'C13 H10 N +, C6 H3 N2 O4 -'
_chemical_formula_sum 'C19 H13 N3 O4'
_chemical_formula_weight 347.32
_chemical_name_systematic
;
Acridinium 3-carboxypyrazine-2-carboxylate
;
_space_group_IT_number 61
_symmetry_cell_setting orthorhombic
_symmetry_space_group_name_Hall '-P 2ac 2ab'
_symmetry_space_group_name_H-M 'P b c a'
_atom_sites_solution_hydrogens geom
_atom_sites_solution_primary direct
_atom_sites_solution_secondary difmap
_audit_creation_method SHELXL-97
_cell_angle_alpha 90.00
_cell_angle_beta 90.00
_cell_angle_gamma 90.00
_cell_formula_units_Z 8
_cell_length_a 10.0597(9)
_cell_length_b 15.0623(12)
_cell_length_c 20.306(2)
_cell_measurement_reflns_used 6855
_cell_measurement_temperature 223(2)
_cell_measurement_theta_max 29.58
_cell_measurement_theta_min 1.68
_cell_volume 3076.8(5)
_computing_cell_refinement 'X-AREA (Stoe & Cie, 2006)'
_computing_data_collection 'X-AREA (Stoe & Cie, 2006)'
_computing_data_reduction 'X-RED32 (Stoe & Cie, 2006)'
_computing_molecular_graphics 'PLATON (Spek, 2009)'
_computing_publication_material 'SHELXL97 (Sheldrick, 2008)'
_computing_structure_refinement 'SHELXL97 (Sheldrick, 2008)'
_computing_structure_solution 'SHELXS97 (Sheldrick, 2008)'
_diffrn_ambient_temperature 223(2)
_diffrn_detector_area_resol_mean 6.67
_diffrn_measured_fraction_theta_full 0.987
_diffrn_measured_fraction_theta_max 0.977
_diffrn_measurement_device_type 'Stoe IPDS 2'
_diffrn_measurement_method '\f and \w'
_diffrn_radiation_monochromator graphite
_diffrn_radiation_source 'fine-focus sealed tube'
_diffrn_radiation_type MoK\a
_diffrn_radiation_wavelength 0.71073
_diffrn_reflns_av_R_equivalents 0.0371
_diffrn_reflns_av_sigmaI/netI 0.0487
_diffrn_reflns_limit_h_max 8
_diffrn_reflns_limit_h_min -13
_diffrn_reflns_limit_k_max 19
_diffrn_reflns_limit_k_min -20
_diffrn_reflns_limit_l_max 19
_diffrn_reflns_limit_l_min -27
_diffrn_reflns_number 11459
_diffrn_reflns_theta_full 25.00
_diffrn_reflns_theta_max 29.21
_diffrn_reflns_theta_min 2.63
_diffrn_standards_decay_% 0
_diffrn_standards_number 0
_exptl_absorpt_coefficient_mu 0.108
_exptl_absorpt_correction_type none
_exptl_crystal_colour brown
_exptl_crystal_density_diffrn 1.500
_exptl_crystal_density_method 'not measured'
_exptl_crystal_description rod
_exptl_crystal_F_000 1440
_exptl_crystal_size_max 0.45
_exptl_crystal_size_mid 0.36
_exptl_crystal_size_min 0.25
_refine_diff_density_max 0.260
_refine_diff_density_min -0.154
_refine_ls_extinction_coef 0.0053(5)
_refine_ls_extinction_expression Fc^*^=kFc[1+0.001xFc^2^\l^3^/sin(2\q)]^-1/4^
_refine_ls_extinction_method 'SHELXL97 (Sheldrick, 2008)'
_refine_ls_goodness_of_fit_ref 0.876
_refine_ls_hydrogen_treatment mixed
_refine_ls_matrix_type full
_refine_ls_number_parameters 244
_refine_ls_number_reflns 4070
_refine_ls_number_restraints 0
_refine_ls_restrained_S_all 0.876
_refine_ls_R_factor_all 0.0667
_refine_ls_R_factor_gt 0.0355
_refine_ls_shift/su_max 0.001
_refine_ls_shift/su_mean 0.001
_refine_ls_structure_factor_coef Fsqd
_refine_ls_weighting_details 'calc w=1/[\s^2^(Fo^2^)+(0.0423P)^2^] where P=(Fo^2^+2Fc^2^)/3'
_refine_ls_weighting_scheme calc
_refine_ls_wR_factor_gt 0.0738
_refine_ls_wR_factor_ref 0.0799
_reflns_number_gt 2639
_reflns_number_total 4070
_reflns_threshold_expression I>2\s(I)
_cod_data_source_file om2349.cif
_cod_data_source_block I
_cod_database_code 2227862
_cod_database_fobs_code 2227862

loop_
_symmetry_equiv_pos_site_id
_symmetry_equiv_pos_as_xyz
1 x,y,z
2 1/2-x,-y,1/2+z
3 1/2+x,1/2-y,-z
4 -x,1/2+y,1/2-z
5 -x,-y,-z
6 1/2+x,y,1/2-z
7 1/2-x,1/2+y,z
8 x,1/2-y,1/2+z

loop_
_atom_site_aniso_label
_atom_site_aniso_U_11
_atom_site_aniso_U_22
_atom_site_aniso_U_33
_atom_site_aniso_U_12
_atom_site_aniso_U_13
_atom_site_aniso_U_23
N3 0.0286(6) 0.0282(5) 0.0218(5) 0.0012(4) -0.0019(5) 0.0008(4)
C7 0.0276(7) 0.0236(5) 0.0262(6) 0.0030(5) -0.0019(6) 0.0002(4)
C8 0.0344(8) 0.0307(6) 0.0270(6) -0.0001(5) 0.0011(6) 0.0019(5)
C9 0.0338(8) 0.0288(6) 0.0385(7) -0.0013(6) 0.0026(6) 0.0029(5)
C10 0.0312(8) 0.0274(5) 0.0403(7) -0.0006(5) -0.0052(7) -0.0038(5)
C11 0.0347(8) 0.0306(6) 0.0293(6) 0.0043(6) -0.0046(6) -0.0047(5)
C12 0.0290(7) 0.0264(5) 0.0249(6) 0.0051(5) -0.0016(6) -0.0004(4)
C13 0.0327(8) 0.0316(6) 0.0230(6) 0.0053(5) -0.0010(6) 0.0023(5)
C14 0.0286(7) 0.0263(5) 0.0271(6) 0.0055(5) -0.0014(6) 0.0035(5)
C15 0.0383(9) 0.0304(6) 0.0316(7) 0.0037(6) 0.0023(6) 0.0087(5)
C16 0.0364(9) 0.0298(6) 0.0464(8) -0.0021(6) 0.0033(7) 0.0089(6)
C17 0.0366(9) 0.0289(6) 0.0475(8) -0.0035(6) -0.0036(7) -0.0011(5)
C18 0.0356(8) 0.0302(6) 0.0320(7) 0.0001(6) -0.0038(6) -0.0021(5)
C19 0.0273(7) 0.0237(5) 0.0288(6) 0.0036(5) -0.0008(6) 0.0016(5)
O1 0.0317(6) 0.0247(4) 0.0365(5) 0.0077(4) 0.0062(4) 0.0064(3)
O2 0.0492(7) 0.0356(4) 0.0333(5) 0.0027(5) 0.0135(5) 0.0015(4)
O3 0.0357(6) 0.0276(4) 0.0244(4) -0.0102(4) 0.0000(4) 0.0008(3)
O4 0.0382(6) 0.0310(4) 0.0271(4) -0.0074(4) -0.0005(4) -0.0061(3)
N1 0.0293(6) 0.0233(5) 0.0364(6) -0.0043(4) -0.0031(5) 0.0027(4)
N2 0.0288(6) 0.0261(5) 0.0334(6) -0.0002(4) -0.0018(5) -0.0049(4)
C1 0.0251(7) 0.0219(5) 0.0229(6) -0.0011(5) -0.0039(5) 0.0016(4)
C2 0.0325(8) 0.0192(5) 0.0442(7) -0.0035(5) -0.0090(7) 0.0000(5)
C3 0.0328(8) 0.0233(5) 0.0407(8) 0.0024(5) -0.0059(6) -0.0080(5)
C4 0.0253(7) 0.0210(5) 0.0209(5) 0.0002(4) -0.0042(5) 0.0009(4)
C5 0.0248(7) 0.0237(5) 0.0259(6) -0.0029(5) -0.0020(5) 0.0003(4)
C6 0.0207(7) 0.0216(5) 0.0263(6) 0.0006(4) -0.0026(5) 0.0005(4)

loop_
_atom_site_type_symbol
_atom_site_label
_atom_site_fract_x
_atom_site_fract_y
_atom_site_fract_z
_atom_site_U_iso_or_equiv
_atom_site_thermal_displace_type
_atom_site_calc_flag
_atom_site_refinement_flags
_atom_site_occupancy
N N3 0.39070(12) 0.36166(6) 0.33546(5) 0.0262(3) Uani . . 1.000
C C7 0.30038(14) 0.30865(7) 0.30586(6) 0.0258(3) Uani . . 1.000
C C8 0.20976(15) 0.25926(7) 0.34397(6) 0.0307(4) Uani . . 1.000
C C9 0.11849(16) 0.20748(8) 0.31306(7) 0.0337(4) Uani . . 1.000
C C10 0.11455(15) 0.20109(7) 0.24330(7) 0.0330(4) Uani . . 1.000
C C11 0.20060(14) 0.24823(8) 0.20582(7) 0.0315(4) Uani . . 1.000
C C12 0.29589(14) 0.30485(7) 0.23570(6) 0.0268(3) Uani . . 1.000
C C13 0.38426(15) 0.35715(7) 0.20033(6) 0.0291(4) Uani . . 1.000
C C14 0.47339(14) 0.41345(7) 0.23175(6) 0.0273(3) Uani . . 1.000
C C15 0.56395(15) 0.46933(8) 0.19741(7) 0.0334(4) Uani . . 1.000
C C16 0.64831(16) 0.52222(8) 0.23146(7) 0.0375(4) Uani . . 1.000
C C17 0.64816(16) 0.52281(8) 0.30109(7) 0.0377(4) Uani . . 1.000
C C18 0.56445(15) 0.47022(8) 0.33632(7) 0.0326(4) Uani . . 1.000
C C19 0.47527(14) 0.41474(7) 0.30188(6) 0.0266(3) Uani . . 1.000
O O1 0.09781(10) 0.19372(5) 0.01540(5) 0.0310(3) Uani . . 1.000
O O2 0.02145(11) 0.12332(6) 0.10467(5) 0.0394(3) Uani . . 1.000
O O3 0.43276(10) 0.18006(5) -0.04013(4) 0.0292(3) Uani . . 1.000
O O4 0.37854(10) 0.18308(5) 0.06640(4) 0.0321(3) Uani . . 1.000
N N1 0.12751(12) -0.03103(6) 0.04271(5) 0.0297(3) Uani . . 1.000
N N2 0.35933(12) -0.00112(6) -0.02910(5) 0.0294(3) Uani . . 1.000
C C1 0.17714(13) 0.05048(7) 0.03435(6) 0.0233(3) Uani . . 1.000
C C2 0.19595(15) -0.09731(7) 0.01534(7) 0.0320(4) Uani . . 1.000
C C3 0.30534(15) -0.08191(7) -0.02325(7) 0.0323(4) Uani . . 1.000
C C4 0.29838(13) 0.06421(7) 0.00344(5) 0.0224(3) Uani . . 1.000
C C5 0.09064(13) 0.12624(7) 0.05662(6) 0.0248(3) Uani . . 1.000
C C6 0.37460(13) 0.15038(7) 0.01113(6) 0.0229(3) Uani . . 1.000
H H3N 0.4009(17) 0.3551(9) 0.3814(8) 0.040(4) Uiso . . 1.000
H H8 0.21240 0.26210 0.39020 0.0370 Uiso calc R 1.000
H H9 0.05680 0.17530 0.33830 0.0400 Uiso calc R 1.000
H H10 0.05170 0.16390 0.22300 0.0400 Uiso calc R 1.000
H H11 0.19720 0.24340 0.15970 0.0380 Uiso calc R 1.000
H H13 0.38380 0.35440 0.15410 0.0350 Uiso calc R 1.000
H H15 0.56520 0.46950 0.15110 0.0400 Uiso calc R 1.000
H H16 0.70780 0.55910 0.20850 0.0450 Uiso calc R 1.000
H H17 0.70730 0.56050 0.32350 0.0450 Uiso calc R 1.000
H H18 0.56590 0.47080 0.38260 0.0390 Uiso calc R 1.000
H H1 0.0346(19) 0.2380(10) 0.0263(8) 0.051(5) Uiso . . 1.000
H H2 0.16840 -0.15610 0.02270 0.0380 Uiso calc R 1.000
H H3 0.34360 -0.12960 -0.04630 0.0390 Uiso calc R 1.000

loop_
_atom_type_symbol
_atom_type_description
_atom_type_scat_dispersion_real
_atom_type_scat_dispersion_imag
_atom_type_scat_source
C C 0.0033 0.0016 'International Tables Vol C Tables 4.2.6.8 and 6.1.1.4'
H H 0.0000 0.0000 'International Tables Vol C Tables 4.2.6.8 and 6.1.1.4'
N N 0.0061 0.0033 'International Tables Vol C Tables 4.2.6.8 and 6.1.1.4'
O O 0.0106 0.0060 'International Tables Vol C Tables 4.2.6.8 and 6.1.1.4'

loop_
_geom_angle_atom_site_label_1
_geom_angle_atom_site_label_2
_geom_angle_atom_site_label_3
_geom_angle_site_symmetry_1
_geom_angle_site_symmetry_2
_geom_angle_site_symmetry_3
_geom_angle
_geom_angle_publ_flag
C5 O1 H1 . . . 111.0(10) no
C7 N3 C19 . . . 123.26(11) no
C19 N3 H3N . . . 119.5(10) no
C7 N3 H3N . . . 116.8(9) no
C1 N1 C2 . . . 116.22(11) no
C3 N2 C4 . . . 116.12(11) no
N3 C7 C12 . . . 119.30(11) no
C8 C7 C12 . . . 120.47(11) no
N3 C7 C8 . . . 120.21(11) no
C7 C8 C9 . . . 119.14(12) no
C8 C9 C10 . . . 121.24(13) no
C9 C10 C11 . . . 120.48(13) no
C10 C11 C12 . . . 120.44(13) no
C11 C12 C13 . . . 123.53(12) no
C7 C12 C13 . . . 118.28(11) no
C7 C12 C11 . . . 118.19(12) no
C12 C13 C14 . . . 121.48(11) no
C13 C14 C19 . . . 118.43(11) no
C15 C14 C19 . . . 118.26(11) no
C13 C14 C15 . . . 123.31(12) no
C14 C15 C16 . . . 119.94(13) no
C15 C16 C17 . . . 120.91(13) no
C16 C17 C18 . . . 121.55(13) no
C17 C18 C19 . . . 118.55(13) no
N3 C19 C18 . . . 120.01(11) no
N3 C19 C14 . . . 119.20(11) no
C14 C19 C18 . . . 120.79(12) no
C7 C8 H8 . . . 120.00 no
C9 C8 H8 . . . 120.00 no
C8 C9 H9 . . . 119.00 no
C10 C9 H9 . . . 119.00 no
C9 C10 H10 . . . 120.00 no
C11 C10 H10 . . . 120.00 no
C12 C11 H11 . . . 120.00 no
C10 C11 H11 . . . 120.00 no
C12 C13 H13 . . . 119.00 no
C14 C13 H13 . . . 119.00 no
C14 C15 H15 . . . 120.00 no
C16 C15 H15 . . . 120.00 no
C17 C16 H16 . . . 120.00 no
C15 C16 H16 . . . 120.00 no
C16 C17 H17 . . . 119.00 no
C18 C17 H17 . . . 119.00 no
C17 C18 H18 . . . 121.00 no
C19 C18 H18 . . . 121.00 no
N1 C1 C5 . . . 116.27(11) no
C4 C1 C5 . . . 122.10(10) no
N1 C1 C4 . . . 121.53(11) no
N1 C2 C3 . . . 121.73(10) no
N2 C3 C2 . . . 122.05(11) no
N2 C4 C1 . . . 121.20(10) no
N2 C4 C6 . . . 116.75(11) no
C1 C4 C6 . . . 121.73(10) no
O1 C5 C1 . . . 111.23(10) no
O2 C5 C1 . . . 123.53(10) no
O1 C5 O2 . . . 125.20(11) no
O3 C6 C4 . . . 116.64(10) no
O4 C6 C4 . . . 117.04(10) no
O3 C6 O4 . . . 126.26(11) no
N1 C2 H2 . . . 119.00 no
C3 C2 H2 . . . 119.00 no
N2 C3 H3 . . . 119.00 no
C2 C3 H3 . . . 119.00 no

loop_
_geom_bond_atom_site_label_1
_geom_bond_atom_site_label_2
_geom_bond_site_symmetry_1
_geom_bond_site_symmetry_2
_geom_bond_distance
_geom_bond_publ_flag
O1 C5 . . 1.3187(14) no
O2 C5 . . 1.1993(16) no
O3 C6 . . 1.2750(15) no
O4 C6 . . 1.2263(14) no
O1 H1 . . 0.948(17) no
N3 C7 . . 1.3507(17) no
N3 C19 . . 1.3520(16) no
N3 H3N . . 0.944(16) no
N1 C2 . . 1.3340(16) no
N1 C1 . . 1.3362(15) no
N2 C4 . . 1.3345(15) no
N2 C3 . . 1.3379(15) no
C7 C8 . . 1.4083(18) no
C7 C12 . . 1.4265(17) no
C8 C9 . . 1.358(2) no
C9 C10 . . 1.420(2) no
C10 C11 . . 1.3538(19) no
C11 C12 . . 1.4193(18) no
C12 C13 . . 1.3881(18) no
C13 C14 . . 1.3893(18) no
C14 C19 . . 1.4243(17) no
C14 C15 . . 1.4229(19) no
C15 C16 . . 1.354(2) no
C16 C17 . . 1.414(2) no
C17 C18 . . 1.360(2) no
C18 C19 . . 1.4115(19) no
C8 H8 . . 0.9400 no
C9 H9 . . 0.9400 no
C10 H10 . . 0.9400 no
C11 H11 . . 0.9400 no
C13 H13 . . 0.9400 no
C15 H15 . . 0.9400 no
C16 H16 . . 0.9400 no
C17 H17 . . 0.9400 no
C18 H18 . . 0.9400 no
C1 C4 . . 1.3872(18) no
C1 C5 . . 1.5046(16) no
C2 C3 . . 1.371(2) no
C4 C6 . . 1.5156(16) no
C2 H2 . . 0.9400 no
C3 H3 . . 0.9400 no

loop_
_geom_hbond_atom_site_label_D
_geom_hbond_atom_site_label_H
_geom_hbond_atom_site_label_A
_geom_hbond_site_symmetry_A
_geom_hbond_distance_DH
_geom_hbond_distance_HA
_geom_hbond_distance_DA
_geom_hbond_angle_DHA
_geom_hbond_publ_flag
O1 H1 O3 3_455 0.948(17) 1.628(17) 2.5736(13) 174.7(16) yes
N3 H3N O3 8_555 0.944(16) 1.709(16) 2.6374(13) 167.0(13) yes
C10 H10 O2 . 0.94 2.50 3.1896(17) 131 yes
C18 H18 Cg1 4_655 0.94 2.95 3.7213(16) 140 yes

loop_
_geom_torsion_atom_site_label_1
_geom_torsion_atom_site_label_2
_geom_torsion_atom_site_label_3
_geom_torsion_atom_site_label_4
_geom_torsion_site_symmetry_1
_geom_torsion_site_symmetry_2
_geom_torsion_site_symmetry_3
_geom_torsion_site_symmetry_4
_geom_torsion
_geom_torsion_publ_flag
C19 N3 C7 C8 . . . . -176.00(12) no
C19 N3 C7 C12 . . . . 2.58(18) no
C7 N3 C19 C14 . . . . -2.11(18) no
C7 N3 C19 C18 . . . . 178.21(12) no
C1 N1 C2 C3 . . . . -4.7(2) no
C2 N1 C1 C4 . . . . -4.93(18) no
C2 N1 C1 C5 . . . . 171.56(11) no
C3 N2 C4 C6 . . . . 165.73(11) no
C3 N2 C4 C1 . . . . -7.87(17) no
C4 N2 C3 C2 . . . . -1.7(2) no
N3 C7 C12 C11 . . . . 179.63(11) no
N3 C7 C12 C13 . . . . -0.81(18) no
C12 C7 C8 C9 . . . . 0.41(19) no
N3 C7 C8 C9 . . . . 178.98(12) no
C8 C7 C12 C11 . . . . -1.79(18) no
C8 C7 C12 C13 . . . . 177.77(12) no
C7 C8 C9 C10 . . . . 1.2(2) no
C8 C9 C10 C11 . . . . -1.4(2) no
C9 C10 C11 C12 . . . . -0.1(2) no
C10 C11 C12 C13 . . . . -177.91(12) no
C10 C11 C12 C7 . . . . 1.62(19) no
C11 C12 C13 C14 . . . . 178.19(12) no
C7 C12 C13 C14 . . . . -1.35(19) no
C12 C13 C14 C15 . . . . -178.83(12) no
C12 C13 C14 C19 . . . . 1.81(19) no
C13 C14 C19 N3 . . . . -0.13(18) no
C13 C14 C19 C18 . . . . 179.56(12) no
C13 C14 C15 C16 . . . . -179.74(13) no
C19 C14 C15 C16 . . . . -0.39(19) no
C15 C14 C19 N3 . . . . -179.52(11) no
C15 C14 C19 C18 . . . . 0.17(18) no
C14 C15 C16 C17 . . . . 0.1(2) no
C15 C16 C17 C18 . . . . 0.4(2) no
C16 C17 C18 C19 . . . . -0.6(2) no
C17 C18 C19 C14 . . . . 0.33(19) no
C17 C18 C19 N3 . . . . -179.97(13) no
N1 C1 C4 N2 . . . . 11.70(18) no
N1 C1 C4 C6 . . . . -161.58(11) no
C5 C1 C4 N2 . . . . -164.58(11) no
C5 C1 C4 C6 . . . . 22.15(17) no
N1 C1 C5 O1 . . . . -140.94(11) no
N1 C1 C5 O2 . . . . 36.83(18) no
C4 C1 C5 O1 . . . . 35.52(16) no
C4 C1 C5 O2 . . . . -146.71(13) no
N1 C2 C3 N2 . . . . 8.4(2) no
N2 C4 C6 O3 . . . . 45.62(15) no
N2 C4 C6 O4 . . . . -131.77(12) no
C1 C4 C6 O3 . . . . -140.82(12) no
C1 C4 C6 O4 . . . . 41.78(17) no

loop_
_cod_related_entry_id
_cod_related_entry_database
_cod_related_entry_code
1 ChemSpider 30656288
